data_4303206
loop_
_publ_author_name
'Qichun Zhang'
'Gerasimos Armatas'
'Mercouri G. Kanatzidis'

_publ_contact_author_address
;
Prof. Mercouri Kanatzidis
Department of Chemistry
Northwestern University
Evanston
IL 60208
UNITED STATES OF AMERICA
;
_publ_contact_author_email m-kanatzidis@northwestern.edu
_publ_contact_author_name 'Prof. Mercouri G. Kanatzidis'
_publ_section_title
;
Activation of Tellurium with Zintl Ions: 1/\\infty{[Ge5Te10]4-}, An Inorganic
Polymer with Germanium in Three Different Oxidation States
;
_journal_name_full 'Inorganic Chemistry'
_journal_page_first 8665
_journal_page_last 8667
_journal_paper_doi 10.1021/ic901282g
_journal_volume 48
_journal_year 2009
_chemical_formula_sum 'C12 H48 Ge5 Mn2 N12 Te10'
_chemical_formula_weight 2109.45
_chemical_name_systematic
; 
 ? 
;
_space_group_IT_number 18
_symmetry_cell_setting orthorhombic
_symmetry_space_group_name_Hall 'P 2 2ab'
_symmetry_space_group_name_H-M 'P 21 21 2'
_atom_sites_solution_hydrogens geom
_atom_sites_solution_primary direct
_atom_sites_solution_secondary difmap
_audit_creation_method SHELXL-97
_cell_angle_alpha 90.00
_cell_angle_beta 90.00
_cell_angle_gamma 90.00
_cell_formula_units_Z 2
_cell_length_a 10.735(2)
_cell_length_b 23.417(5)
_cell_length_c 8.9325(18)
_cell_measurement_temperature 100(2)
_cell_volume 2245.5(8)
_computing_cell_refinement X-area
_computing_data_collection X-area
_computing_data_reduction X-area
_computing_molecular_graphics Diamond
_computing_structure_refinement 'SHELXL-97 (Sheldrick, 1997)'
_computing_structure_solution 'SHELXS-97 (Sheldrick, 1990)'
_diffrn_ambient_temperature 100(2)
_diffrn_measured_fraction_theta_full 0.884
_diffrn_measured_fraction_theta_max 0.884
_diffrn_measurement_device_type IPDS2
_diffrn_measurement_method 'profile data from \W scan'
_diffrn_radiation_monochromator graphite
_diffrn_radiation_source 'fine-focus sealed tube'
_diffrn_radiation_type MoK\a
_diffrn_radiation_wavelength 0.71073
_diffrn_reflns_av_R_equivalents 0.0199
_diffrn_reflns_av_sigmaI/netI 0.0178
_diffrn_reflns_limit_h_max 10
_diffrn_reflns_limit_h_min -9
_diffrn_reflns_limit_k_max 22
_diffrn_reflns_limit_k_min -22
_diffrn_reflns_limit_l_max 7
_diffrn_reflns_limit_l_min -8
_diffrn_reflns_number 3679
_diffrn_reflns_theta_full 20.00
_diffrn_reflns_theta_max 20.00
_diffrn_reflns_theta_min 3.44
_exptl_absorpt_coefficient_mu 10.235
_exptl_absorpt_correction_T_max 0.678
_exptl_absorpt_correction_T_min 0.603
_exptl_absorpt_correction_type numerical
_exptl_absorpt_process_details XRED32
_exptl_crystal_colour Black
_exptl_crystal_density_diffrn 3.049
_exptl_crystal_density_method 'not measured'
_exptl_crystal_description chunk
_exptl_crystal_F_000 1772
_exptl_crystal_size_max 0.110
_exptl_crystal_size_mid 0.042
_exptl_crystal_size_min 0.038
_refine_diff_density_max 1.030
_refine_diff_density_min -1.050
_refine_diff_density_rms 0.133
_refine_ls_abs_structure_details 'Flack H D (1983), Acta Cryst. A39, 876-881'
_refine_ls_abs_structure_Flack 0.58(3)
_refine_ls_extinction_method none
_refine_ls_goodness_of_fit_ref 1.066
_refine_ls_hydrogen_treatment mixed
_refine_ls_matrix_type full
_refine_ls_number_parameters 187
_refine_ls_number_reflns 1884
_refine_ls_number_restraints 0
_refine_ls_restrained_S_all 1.066
_refine_ls_R_factor_all 0.0238
_refine_ls_R_factor_gt 0.0231
_refine_ls_shift/su_max 0.000
_refine_ls_shift/su_mean 0.000
_refine_ls_structure_factor_coef Fsqd
_refine_ls_weighting_details 'calc w=1/[\s^2^(Fo^2^)+(0.0313P)^2^+23.1385P] where P=(Fo^2^+2Fc^2^)/3'
_refine_ls_weighting_scheme calc
_refine_ls_wR_factor_gt 0.0577
_refine_ls_wR_factor_ref 0.0580
_reflns_number_gt 1855
_reflns_number_total 1884
_reflns_threshold_expression >2sigma(I)
_cod_data_source_file ic901282g_si_002.cif
_cod_data_source_block 1
_cod_depositor_comments
;
The following automatic conversions were performed:
'_symmetry_cell_setting' value 'Orthorhombic' changed to 'orthorhombic'
according to '/home/saulius/struct/CIF-dictionaries/cif_core.dic'
dictionary named 'cif_core.dic' version 2.4.1 from 2010-06-29.

Automatic conversion script
Id: cif_fix_enum 1527 2010-12-29 10:47:43Z saulius 
;
_cod_database_code 4303206

loop_
_symmetry_equiv_pos_as_xyz
'x, y, z'
'-x, -y, z'
'x+1/2, -y+1/2, -z'
'-x+1/2, y+1/2, -z'

loop_
_atom_site_label
_atom_site_type_symbol
_atom_site_fract_x
_atom_site_fract_y
_atom_site_fract_z
_atom_site_U_iso_or_equiv
_atom_site_adp_type
_atom_site_occupancy
_atom_site_symmetry_multiplicity
_atom_site_calc_flag
_atom_site_refinement_flags
_atom_site_disorder_assembly
_atom_site_disorder_group
Te1 Te 0.76521(7) 0.20087(4) 0.75983(8) 0.0095(2) Uani 1 1 d . . .
Te2 Te 0.45868(7) 0.12984(4) 0.94911(10) 0.0130(3) Uani 1 1 d . . .
Te3 Te 0.71730(8) 0.01752(4) 0.74765(11) 0.0218(3) Uani 1 1 d . . .
Te5 Te 0.29813(7) 0.00942(4) 0.23023(10) 0.0168(2) Uani 1 1 d . . .
Te4 Te 0.50076(8) 0.12281(5) 0.47314(10) 0.0257(3) Uani 1 1 d . . .
Ge1 Ge 0.61218(11) 0.12006(6) 0.72408(14) 0.0122(3) Uani 1 1 d . . .
Ge3 Ge 0.5000 0.0000 0.4373(3) 0.0268(6) Uani 1 2 d S . .
Ge2 Ge 0.40062(12) 0.02437(6) 0.97633(15) 0.0112(4) Uani 1 1 d . . .
Mn1 Mn 0.94854(16) 0.15279(8) 0.2579(2) 0.0073(4) Uani 1 1 d . . .
N11 N 1.0316(9) 0.1941(5) 0.0506(10) 0.010(3) Uani 1 1 d . . .
N12 N 0.9891(10) 0.0752(5) 0.1088(10) 0.014(3) Uani 1 1 d . . .
N13 N 0.8974(10) 0.2377(5) 0.3694(12) 0.020(3) Uani 1 1 d . . .
N14 N 0.7487(9) 0.1618(5) 0.1816(10) 0.013(3) Uani 1 1 d . . .
N15 N 0.8990(9) 0.0959(5) 0.4621(12) 0.018(3) Uani 1 1 d . . .
N16 N 1.1389(9) 0.1477(5) 0.3817(11) 0.019(3) Uani 1 1 d . . .
C11 C 1.1051(12) 0.1502(7) -0.0268(14) 0.018(4) Uani 1 1 d . . .
C12 C 1.0289(14) 0.0986(7) -0.0455(14) 0.027(4) Uani 1 1 d . . .
C13 C 0.7627(16) 0.2495(9) 0.3379(19) 0.052(6) Uani 1 1 d . . .
C14 C 0.7171(14) 0.2224(8) 0.1940(18) 0.040(5) Uani 1 1 d . . .
C15 C 1.0195(11) 0.0779(6) 0.5249(13) 0.010(3) Uani 1 1 d . . .
C16 C 1.1133(11) 0.1259(6) 0.5366(13) 0.016(3) Uani 1 1 d . . .

loop_
_atom_site_aniso_label
_atom_site_aniso_U_11
_atom_site_aniso_U_22
_atom_site_aniso_U_33
_atom_site_aniso_U_23
_atom_site_aniso_U_13
_atom_site_aniso_U_12
Te1 0.0098(4) 0.0067(6) 0.0121(4) 0.0015(4) 0.0016(4) -0.0001(4)
Te2 0.0076(5) 0.0072(6) 0.0242(5) -0.0023(4) 0.0066(4) -0.0007(4)
Te3 0.0144(5) 0.0075(6) 0.0434(6) 0.0037(4) 0.0177(5) 0.0038(4)
Te5 0.0086(4) 0.0135(6) 0.0283(5) -0.0012(4) 0.0069(4) -0.0020(4)
Te4 0.0161(5) 0.0350(8) 0.0259(5) -0.0182(5) -0.0075(5) 0.0094(5)
Ge1 0.0049(6) 0.0116(9) 0.0203(8) -0.0062(7) 0.0019(6) 0.0003(6)
Ge3 0.0144(11) 0.0177(16) 0.0482(14) 0.000 0.000 -0.0003(11)
Ge2 0.0035(6) 0.0069(10) 0.0232(8) -0.0007(6) 0.0003(6) 0.0001(6)
Mn1 0.0081(9) 0.0045(12) 0.0094(10) -0.0015(9) -0.0005(9) 0.0010(8)
N11 0.015(6) 0.004(8) 0.010(5) 0.001(5) -0.005(5) 0.001(5)
N12 0.017(6) 0.014(8) 0.012(6) 0.001(5) -0.002(5) -0.005(6)
N13 0.014(6) 0.023(9) 0.023(7) -0.006(5) 0.000(6) 0.017(6)
N14 0.008(6) 0.017(9) 0.013(5) -0.009(5) -0.010(5) 0.008(6)
N15 0.012(6) 0.017(9) 0.027(6) -0.003(5) -0.003(6) -0.002(6)
N16 0.012(6) 0.034(9) 0.011(6) 0.002(5) -0.001(5) 0.001(6)
C11 0.019(8) 0.015(10) 0.021(8) -0.002(7) 0.013(7) -0.013(8)
C12 0.040(10) 0.039(13) 0.003(7) -0.003(7) 0.017(7) 0.019(9)
C13 0.037(12) 0.063(17) 0.055(12) -0.019(9) -0.033(10) 0.030(11)
C14 0.025(9) 0.041(14) 0.054(12) -0.019(9) -0.018(8) 0.017(9)
C15 0.014(8) 0.000(9) 0.015(7) 0.003(6) 0.013(6) -0.012(7)
C16 0.012(7) 0.022(10) 0.013(7) -0.004(7) -0.005(6) -0.004(7)

loop_
_atom_type_symbol
_atom_type_description
_atom_type_scat_dispersion_real
_atom_type_scat_dispersion_imag
_atom_type_scat_source
C C 0.0033 0.0016 'International Tables Vol C Tables 4.2.6.8 and 6.1.1.4'
H H 0.0000 0.0000 'International Tables Vol C Tables 4.2.6.8 and 6.1.1.4'
N N 0.0061 0.0033 'International Tables Vol C Tables 4.2.6.8 and 6.1.1.4'
Ge Ge 0.1547 1.8001 'International Tables Vol C Tables 4.2.6.8 and 6.1.1.4'
Mn Mn 0.3368 0.7283 'International Tables Vol C Tables 4.2.6.8 and 6.1.1.4'
Te Te -0.5308 1.6751 'International Tables Vol C Tables 4.2.6.8 and 6.1.1.4'

loop_
_geom_angle_atom_site_label_1
_geom_angle_atom_site_label_2
_geom_angle_atom_site_label_3
_geom_angle
_geom_angle_site_symmetry_1
_geom_angle_site_symmetry_3
_geom_angle_publ_flag
Ge2 Te2 Ge1 98.18(5) . . ?
Ge2 Te3 Ge1 101.33(5) 2_655 . ?
Ge2 Te5 Ge3 105.04(5) 1_554 . ?
Ge1 Te4 Ge3 94.24(6) . . ?
Te1 Ge1 Te4 113.49(6) . . ?
Te1 Ge1 Te2 104.33(5) . . ?
Te4 Ge1 Te2 112.34(6) . . ?
Te1 Ge1 Te3 112.96(5) . . ?
Te4 Ge1 Te3 106.99(6) . . ?
Te2 Ge1 Te3 106.62(6) . . ?
Te5 Ge3 Te5 99.34(8) . 2_655 ?
Te5 Ge3 Te4 89.83(4) . . ?
Te5 Ge3 Te4 98.41(4) 2_655 . ?
Te5 Ge3 Te4 98.41(4) . 2_655 ?
Te5 Ge3 Te4 89.83(4) 2_655 2_655 ?
Te4 Ge3 Te4 167.28(10) . 2_655 ?
Ge2 Ge2 Te5 108.44(5) 2_655 1_556 ?
Ge2 Ge2 Te2 103.92(8) 2_655 . ?
Te5 Ge2 Te2 108.83(6) 1_556 . ?
Ge2 Ge2 Te3 104.58(6) 2_655 2_655 ?
Te5 Ge2 Te3 116.01(6) 1_556 2_655 ?
Te2 Ge2 Te3 114.13(6) . 2_655 ?
N14 Mn1 N11 95.0(3) . . ?
N14 Mn1 N13 79.8(4) . . ?
N11 Mn1 N13 94.5(4) . . ?
N14 Mn1 N12 94.5(4) . . ?
N11 Mn1 N12 77.8(4) . . ?
N13 Mn1 N12 170.1(4) . . ?
N14 Mn1 N15 94.2(4) . . ?
N11 Mn1 N15 167.2(4) . . ?
N13 Mn1 N15 95.9(4) . . ?
N12 Mn1 N15 92.6(4) . . ?
N14 Mn1 N16 169.0(3) . . ?
N11 Mn1 N16 93.7(3) . . ?
N13 Mn1 N16 92.8(4) . . ?
N12 Mn1 N16 93.9(4) . . ?
N15 Mn1 N16 78.4(4) . . ?
C11 N11 Mn1 107.3(8) . . ?
C12 N12 Mn1 106.9(9) . . ?
C13 N13 Mn1 108.0(9) . . ?
C14 N14 Mn1 106.7(8) . . ?
C15 N15 Mn1 105.2(7) . . ?
C16 N16 Mn1 107.1(7) . . ?
N11 C11 C12 109.3(10) . . ?
C11 C12 N12 110.2(11) . . ?
N13 C13 C14 113.2(14) . . ?
N14 C14 C13 113.3(14) . . ?
N15 C15 C16 113.5(11) . . ?
N16 C16 C15 108.2(10) . . ?

loop_
_geom_bond_atom_site_label_1
_geom_bond_atom_site_label_2
_geom_bond_distance
_geom_bond_site_symmetry_2
_geom_bond_publ_flag
Te1 Ge1 2.5262(16) . ?
Te2 Ge2 2.5587(18) . ?
Te2 Ge1 2.6092(16) . ?
Te3 Ge2 2.5956(16) 2_655 ?
Te3 Ge1 2.6615(17) . ?
Te5 Ge2 2.5450(16) 1_554 ?
Te5 Ge3 2.8573(17) . ?
Te4 Ge1 2.5414(16) . ?
Te4 Ge3 2.8936(14) . ?
Ge3 Te5 2.8573(17) 2_655 ?
Ge3 Te4 2.8936(14) 2_655 ?
Ge2 Ge2 2.420(3) 2_655 ?
Ge2 Te5 2.5450(16) 1_556 ?
Ge2 Te3 2.5956(16) 2_655 ?
Mn1 N14 2.261(10) . ?
Mn1 N11 2.271(10) . ?
Mn1 N13 2.291(11) . ?
Mn1 N12 2.294(11) . ?
Mn1 N15 2.320(11) . ?
Mn1 N16 2.327(10) . ?
N11 C11 1.468(18) . ?
N12 C12 1.543(18) . ?
N13 C13 1.499(19) . ?
N14 C14 1.46(2) . ?
N15 C15 1.471(16) . ?
N16 C16 1.501(16) . ?
C11 C12 1.47(2) . ?
C13 C14 1.51(2) . ?
C15 C16 1.512(19) . ?
